data_7109566
loop_
_publ_author_name
'Stephen G. Davies'
'Ai M. Fletcher'
'Paul M. Roberts'
'James E. Thomson'
'Charlotte M. Zammit'

_publ_section_title
;
 Asymmetric syntheses of enantiopure C(5)-substituted transpentacins via
 diastereoselective Ireland-Claisen rearrangements
;
_journal_name_full Chem.Commun.
_journal_page_first 7037
_journal_paper_doi 10.1039/c3cc43250e
_journal_volume 49
_journal_year 2013
_chemical_absolute_configuration ad
_chemical_formula_moiety 'C16 H20 Cl3 F2 N1 O4'
_chemical_formula_sum 'C16 H20 Cl3 F2 N O4'
_chemical_formula_weight 434.69
_space_group_IT_number 5
_symmetry_cell_setting monoclinic
_symmetry_space_group_name_Hall 'C 2y'
_symmetry_space_group_name_H-M 'C 1 2 1'
_atom_sites_solution_hydrogens difmap
_atom_sites_solution_primary other
_cell_angle_alpha 90
_cell_angle_beta 110.830(2)
_cell_angle_gamma 90
_cell_formula_units_Z 4
_cell_length_a 25.0016(5)
_cell_length_b 6.69150(10)
_cell_length_c 12.9605(2)
_cell_measurement_reflns_used 13241
_cell_measurement_temperature 150
_cell_measurement_theta_max 76
_cell_measurement_theta_min 4
_cell_volume 2026.55(7)
_computing_cell_refinement 'CrysAlis, (Oxford Diffraction, 2002)'
_computing_data_collection 'SuperNova, (Oxford Diffraction, 2010)'
_computing_data_reduction 'CrysAlis, (Oxford Diffraction, 2002)'
_computing_molecular_graphics 'CAMERON (Watkin et al., 1996)'
_computing_publication_material 'CRYSTALS (Betteridge et al., 2003)'
_computing_structure_refinement 'CRYSTALS (Betteridge et al., 2003)'
_computing_structure_solution 'Superflip (Palatinus & Chapuis, 2007)'
_diffrn_ambient_temperature 150
_diffrn_measured_fraction_theta_full 0.997
_diffrn_measured_fraction_theta_max 0.997
_diffrn_measurement_device Area
_diffrn_measurement_device_type 'Oxford Diffraction SuperNova'
_diffrn_measurement_method \w
_diffrn_radiation_monochromator graphite
_diffrn_radiation_type 'Cu K\a'
_diffrn_radiation_wavelength 1.54180
_diffrn_reflns_av_R_equivalents 0.023
_diffrn_reflns_limit_h_max 31
_diffrn_reflns_limit_h_min -31
_diffrn_reflns_limit_k_max 8
_diffrn_reflns_limit_k_min -8
_diffrn_reflns_limit_l_max 16
_diffrn_reflns_limit_l_min -16
_diffrn_reflns_number 19694
_diffrn_reflns_theta_full 76.104
_diffrn_reflns_theta_max 76.104
_diffrn_reflns_theta_min 3.649
_diffrn_standards_number 0
_exptl_absorpt_coefficient_mu 4.452
_exptl_absorpt_correction_T_max 0.61
_exptl_absorpt_correction_T_min 0.27
_exptl_absorpt_correction_type multi-scan
_exptl_absorpt_process_details 'CrysAlis, (Oxford Diffraction, 2002)'
_exptl_crystal_colour colourless
_exptl_crystal_density_diffrn 1.425
_exptl_crystal_density_method 'not measured'
_exptl_crystal_description prism
_exptl_crystal_F_000 896.000
_exptl_crystal_size_max 0.290
_exptl_crystal_size_mid 0.120
_exptl_crystal_size_min 0.110
_refine_diff_density_max 0.25
_refine_diff_density_min -0.44
_refine_ls_abs_structure_details 'Flack (1983), 1910 Friedel-pairs'
_refine_ls_abs_structure_Flack 0.005(11)
_refine_ls_extinction_method None
_refine_ls_goodness_of_fit_ref 0.9080
_refine_ls_hydrogen_treatment mixed
_refine_ls_matrix_type full
_refine_ls_number_parameters 255
_refine_ls_number_reflns 4207
_refine_ls_number_restraints 1
_refine_ls_R_factor_all 0.0326
_refine_ls_R_factor_gt 0.0321
_refine_ls_shift/su_max 0.0046285
_refine_ls_shift/su_mean 0.0002582
_refine_ls_structure_factor_coef Fsqd
_refine_ls_weighting_details
;
 Method= Modified Sheldrick 
 w=1/[\s^2^(F^2^) + ( 0.05P)^2^ + 1.14P] 
 ,where P=(max(Fo^2^,0) + 2Fc^2^)/3 
;
_refine_ls_weighting_scheme calc
_refine_ls_wR_factor_all 0.0822
_refine_ls_wR_factor_gt 0.0817
_refine_ls_wR_factor_ref 0.0822
_reflns_limit_h_max 29
_reflns_limit_h_min -31
_reflns_limit_k_max 8
_reflns_limit_k_min -8
_reflns_limit_l_max 16
_reflns_limit_l_min 0
_reflns_number_gt 4120
_reflns_number_total 4226
_reflns_threshold_expression I>2.0\s(I)
_oxford_diffrn_Wilson_B_factor 3.94
_oxford_diffrn_Wilson_scale 0.11
_oxford_refine_ls_r_factor_ref 0.0326
_oxford_refine_ls_scale 3.38(3)
_oxford_reflns_number_all 4207
_oxford_reflns_threshold_expression_ref I>-3.0\s(I)
_cod_data_source_file c3cc43250e.txt
_cod_data_source_block 29.C7H4F2O2.CHCl3
_cod_depositor_comments
;
The following automatic conversions were performed:

'_atom_sites_solution_primary' value 'Other' changed to 'other'
according to the built-in table from CIF Core dictionary named
'cif_core.dic' version 2.4.1 from 2010-06-29.

Automatic conversion script
Id: cif_fix_values 1891 2012-01-12 08:04:46Z andrius 
;
_cod_original_sg_symbol_H-M 'C 2'
_cod_original_formula_sum 'C16 H20 Cl3 F2 N1 O4'
_cod_database_code 7109566

loop_
_symmetry_equiv_pos_as_xyz
x,y,z
x+1/2,y+1/2,z
-x,y,-z
-x+1/2,y+1/2,-z

loop_
_atom_site_label
_atom_site_type_symbol
_atom_site_fract_x
_atom_site_fract_y
_atom_site_fract_z
_atom_site_U_iso_or_equiv
_atom_site_occupancy
_atom_site_adp_type
_atom_site_refinement_flags_posn
_atom_site_refinement_flags_occupancy
_atom_site_disorder_assembly
_atom_site_disorder_group
Cl1 Cl 0.47541(2) 0.76266(10) 0.69804(5) 0.0615 1.0000 Uani . . . .
C2 C 0.46594(8) 1.0114(4) 0.7312(2) 0.0577 1.0000 Uani . . . .
F7 F 0.38326(5) 0.40957(16) 0.73296(9) 0.0453 1.0000 Uani . . . .
C8 C 0.38173(7) 0.5151(3) 0.82074(14) 0.0378 1.0000 Uani . . . .
C9 C 0.35460(6) 0.6988(2) 0.80173(13) 0.0319 1.0000 Uani . . . .
C10 C 0.32656(6) 0.7860(2) 0.68779(13) 0.0309 1.0000 Uani . . . .
O11 O 0.33698(5) 0.96428(18) 0.67469(12) 0.0424 1.0000 Uani . . . .
O12 O 0.29426(5) 0.67336(18) 0.61444(9) 0.0370 1.0000 Uani . . . .
C13 C 0.35563(8) 0.8002(3) 0.89641(16) 0.0490 1.0000 Uani . . . .
F14 F 0.32959(6) 0.9794(2) 0.88488(13) 0.0685 1.0000 Uani . . . .
C15 C 0.38075(11) 0.7260(5) 1.00141(18) 0.0699 1.0000 Uani . . . .
C16 C 0.40757(12) 0.5433(5) 1.01484(18) 0.0772 1.0000 Uani . . . .
C17 C 0.40855(10) 0.4349(4) 0.92504(19) 0.0602 1.0000 Uani . . . .
O18 O 0.20569(6) 0.81505(19) 0.79370(9) 0.0426 1.0000 Uani . . . .
C19 C 0.20122(7) 1.0133(3) 0.78242(13) 0.0334 1.0000 Uani . . . .
O20 O 0.20122(6) 1.1268(2) 0.85492(10) 0.0491 1.0000 Uani . . . .
C21 C 0.19377(6) 1.0759(2) 0.66646(11) 0.0264 1.0000 Uani . . . .
C22 C 0.12906(6) 1.1075(2) 0.59805(13) 0.0359 1.0000 Uani . . . .
C23 C 0.11894(7) 1.3254(3) 0.61946(16) 0.0418 1.0000 Uani . . . .
C24 C 0.17157(8) 1.4305(2) 0.61186(17) 0.0434 1.0000 Uani . . . .
C25 C 0.22096(6) 1.2845(2) 0.66607(12) 0.0303 1.0000 Uani . . . .
N26 N 0.26117(5) 1.28038(19) 0.60443(10) 0.0288 1.0000 Uani . . . .
C27 C 0.08851(8) 0.9614(3) 0.6230(2) 0.0548 1.0000 Uani . . . .
C28 C 0.20939(12) 0.7358(4) 0.90024(18) 0.0651 1.0000 Uani . . . .
Cl30 Cl 0.49341(6) 0.9998(3) 0.89073(13) 0.0759 0.453(2) Uani . P 1 1
Cl31 Cl 0.51814(6) 1.1048(3) 0.84352(12) 0.0940 0.547(2) Uani . P 1 2
Cl50 Cl 0.46659(8) 1.1718(2) 0.61012(12) 0.0772 0.547(2) Uani . P 1 2
Cl51 Cl 0.50036(11) 1.1718(3) 0.6907(3) 0.1008 0.453(2) Uani . P 1 1
H151 H 0.3795 0.7998 1.0643 0.0789 1.0000 Uiso R . . .
H161 H 0.4253 0.4932 1.0898 0.0925 1.0000 Uiso R . . .
H171 H 0.4289 0.3077 0.9333 0.0729 1.0000 Uiso R . . .
H211 H 0.2113 0.9744 0.6324 0.0306 1.0000 Uiso R . . .
H221 H 0.1253 1.0969 0.5183 0.0433 1.0000 Uiso R . . .
H232 H 0.1163 1.3325 0.6955 0.0522 1.0000 Uiso R . . .
H231 H 0.0829 1.3748 0.5648 0.0514 1.0000 Uiso R . . .
H242 H 0.1790 1.5604 0.6475 0.0520 1.0000 Uiso R . . .
H241 H 0.1667 1.4447 0.5321 0.0519 1.0000 Uiso R . . .
H251 H 0.2429 1.3209 0.7439 0.0363 1.0000 Uiso R . . .
H271 H 0.0475 0.9941 0.5792 0.0829 1.0000 Uiso R . . .
H272 H 0.0926 0.9750 0.7028 0.0835 1.0000 Uiso R . . .
H273 H 0.0966 0.8242 0.6104 0.0827 1.0000 Uiso R . . .
H283 H 0.2065 0.5908 0.8907 0.0989 1.0000 Uiso R . . .
H282 H 0.2467 0.7728 0.9540 0.0996 1.0000 Uiso R . . .
H281 H 0.1769 0.7878 0.9210 0.0990 1.0000 Uiso R . . .
H262 H 0.2878 1.1837 0.6308 0.0435 1.0000 Uiso R . . .
H261 H 0.2795 1.4023 0.6106 0.0434 1.0000 Uiso R . . .
H263 H 0.2405 1.2556 0.5325 0.0443 1.0000 Uiso R . . .
H21 H 0.4261 1.0432 0.7043 0.0691 0.453(2) Uiso . P 1 1
H22 H 0.4299 1.0246 0.7408 0.0691 0.547(2) Uiso . P 1 2

loop_
_atom_site_aniso_label
_atom_site_aniso_U_11
_atom_site_aniso_U_22
_atom_site_aniso_U_33
_atom_site_aniso_U_23
_atom_site_aniso_U_13
_atom_site_aniso_U_12
Cl1 0.0593(3) 0.0578(3) 0.0703(3) -0.0109(2) 0.0266(2) 0.0003(2)
C2 0.0346(9) 0.0626(13) 0.0723(13) -0.0217(11) 0.0146(9) -0.0086(9)
F7 0.0486(6) 0.0299(5) 0.0474(5) -0.0024(4) 0.0048(4) 0.0089(4)
C8 0.0363(8) 0.0352(8) 0.0354(8) 0.0027(7) 0.0049(6) -0.0042(6)
C9 0.0258(6) 0.0314(7) 0.0373(7) -0.0037(6) 0.0097(6) -0.0065(6)
C10 0.0237(6) 0.0221(6) 0.0457(8) 0.0024(6) 0.0110(6) 0.0001(5)
O11 0.0320(5) 0.0213(5) 0.0688(8) 0.0067(5) 0.0117(5) -0.0006(4)
O12 0.0380(6) 0.0291(5) 0.0359(5) 0.0047(4) 0.0033(4) -0.0056(5)
C13 0.0387(8) 0.0600(12) 0.0523(10) -0.0190(9) 0.0212(8) -0.0155(9)
F14 0.0604(7) 0.0631(8) 0.0903(9) -0.0387(7) 0.0371(7) -0.0066(6)
C15 0.0637(13) 0.108(2) 0.0409(10) -0.0206(12) 0.0219(9) -0.0260(14)
C16 0.0725(15) 0.114(2) 0.0351(10) 0.0131(12) 0.0076(10) -0.0201(16)
C17 0.0538(11) 0.0637(14) 0.0503(11) 0.0220(10) 0.0030(9) -0.0001(10)
O18 0.0541(7) 0.0377(6) 0.0327(5) 0.0087(5) 0.0116(5) 0.0004(5)
C19 0.0340(7) 0.0354(8) 0.0291(7) -0.0013(6) 0.0092(6) -0.0007(6)
O20 0.0637(8) 0.0541(8) 0.0316(6) -0.0059(5) 0.0194(5) 0.0040(6)
C21 0.0281(6) 0.0236(6) 0.0269(6) -0.0028(5) 0.0087(5) -0.0008(5)
C22 0.0313(7) 0.0339(8) 0.0370(8) -0.0004(6) 0.0053(6) -0.0012(6)
C23 0.0346(8) 0.0377(8) 0.0518(10) -0.0002(7) 0.0139(7) 0.0081(7)
C24 0.0436(9) 0.0251(7) 0.0641(11) -0.0012(7) 0.0222(8) 0.0064(7)
C25 0.0333(7) 0.0237(7) 0.0344(7) -0.0057(6) 0.0125(6) -0.0024(6)
N26 0.0281(5) 0.0229(6) 0.0320(6) 0.0015(5) 0.0065(5) -0.0025(5)
C27 0.0297(8) 0.0481(10) 0.0791(14) 0.0067(10) 0.0104(9) -0.0061(7)
C28 0.0857(16) 0.0656(14) 0.0440(10) 0.0242(10) 0.0231(10) 0.0028(12)
Cl30 0.0565(8) 0.0895(11) 0.0639(8) -0.0250(8) -0.0005(6) 0.0110(7)
Cl31 0.0687(8) 0.1193(13) 0.0623(7) -0.0363(8) -0.0155(6) 0.0068(8)
Cl50 0.1073(11) 0.0677(7) 0.0647(8) -0.0020(5) 0.0403(8) -0.0353(7)
Cl51 0.1091(16) 0.0665(9) 0.166(3) -0.0054(12) 0.0964(19) -0.0293(10)

loop_
_atom_type_symbol
_atom_type_scat_dispersion_real
_atom_type_scat_dispersion_imag
_atom_type_scat_Cromer_Mann_a1
_atom_type_scat_Cromer_Mann_b1
_atom_type_scat_Cromer_Mann_a2
_atom_type_scat_Cromer_Mann_b2
_atom_type_scat_Cromer_Mann_a3
_atom_type_scat_Cromer_Mann_b3
_atom_type_scat_Cromer_Mann_a4
_atom_type_scat_Cromer_Mann_b4
_atom_type_scat_Cromer_Mann_c
_atom_type_scat_source
C 0.0181 0.0091 2.3100 20.8439 1.0200 10.2075 1.5886 0.5687 0.8650 51.6512 0.2156 'International Tables Vol C 4.2.6.8 and 6.1.1.4'
H 0.0000 0.0000 0.4930 10.5109 0.3229 26.1257 0.1402 3.1424 0.0408 57.7998 0.0030 'International Tables Vol C 4.2.6.8 and 6.1.1.4'
Cl 0.3639 0.7018 11.4604 0.0104 7.1964 1.1662 6.2556 18.5194 1.6455 47.7784 -9.5574 'International Tables Vol C 4.2.6.8 and 6.1.1.4'
F 0.0727 0.0534 3.5392 10.2825 2.6412 4.2944 1.5170 0.2615 1.0243 26.1476 0.2776 'International Tables Vol C 4.2.6.8 and 6.1.1.4'
N 0.0311 0.0180 12.2126 0.0057 3.1322 9.8933 2.0125 28.9975 1.1663 0.5826 -11.5290 'International Tables Vol C 4.2.6.8 and 6.1.1.4'
O 0.0492 0.0322 3.0485 13.2771 2.2868 5.7011 1.5463 0.3239 0.8670 32.9089 0.2508 'International Tables Vol C 4.2.6.8 and 6.1.1.4'

loop_
_geom_angle_atom_site_label_1
_geom_angle_atom_site_label_2
_geom_angle_atom_site_label_3
_geom_angle
_geom_angle_publ_flag
Cl1 C2 Cl30 101.28(14) yes
Cl1 C2 Cl51 115.28(15) yes
Cl30 C2 Cl51 110.76(17) yes
Cl1 C2 H21 109.6 no
Cl30 C2 H21 109.0 no
Cl51 C2 H21 110.4 no
Cl1 C2 Cl31 115.52(15) yes
Cl1 C2 Cl50 106.94(13) yes
Cl31 C2 Cl50 105.71(14) yes
Cl1 C2 H22 109.6 no
Cl31 C2 H22 109.1 no
Cl50 C2 H22 109.9 no
F7 C8 C9 118.26(14) yes
F7 C8 C17 118.06(17) yes
C9 C8 C17 123.66(19) yes
C8 C9 C10 123.09(14) yes
C8 C9 C13 114.93(17) yes
C10 C9 C13 121.98(16) yes
C9 C10 O11 117.20(14) yes
C9 C10 O12 117.28(13) yes
O11 C10 O12 125.51(15) yes
C9 C13 F14 118.61(18) yes
C9 C13 C15 123.7(2) yes
F14 C13 C15 117.7(2) yes
C13 C15 C16 118.5(2) yes
C13 C15 H151 120.9 no
C16 C15 H151 120.6 no
C15 C16 C17 121.0(2) yes
C15 C16 H161 117.5 no
C17 C16 H161 121.5 no
C8 C17 C16 118.2(2) yes
C8 C17 H171 119.8 no
C16 C17 H171 122.0 no
C19 O18 C28 116.21(16) yes
O18 C19 O20 124.23(15) yes
O18 C19 C21 111.19(13) yes
O20 C19 C21 124.53(15) yes
C19 C21 C22 109.89(12) yes
C19 C21 C25 110.74(12) yes
C22 C21 C25 104.10(11) yes
C19 C21 H211 109.6 no
C22 C21 H211 111.8 no
C25 C21 H211 110.6 no
C21 C22 C23 103.43(12) yes
C21 C22 C27 115.28(14) yes
C23 C22 C27 114.21(15) yes
C21 C22 H221 105.9 no
C23 C22 H221 107.1 no
C27 C22 H221 110.3 no
C22 C23 C24 103.11(13) yes
C22 C23 H232 107.2 no
C24 C23 H232 113.4 no
C22 C23 H231 111.1 no
C24 C23 H231 112.8 no
H232 C23 H231 109.0 no
C23 C24 C25 104.42(14) yes
C23 C24 H242 113.9 no
C25 C24 H242 111.5 no
C23 C24 H241 108.7 no
C25 C24 H241 108.4 no
H242 C24 H241 109.8 no
C24 C25 C21 106.95(12) yes
C24 C25 N26 110.65(13) yes
C21 C25 N26 111.38(11) yes
C24 C25 H251 111.9 no
C21 C25 H251 107.6 no
N26 C25 H251 108.3 no
C25 N26 H262 110.9 no
C25 N26 H261 110.2 no
H262 N26 H261 108.9 no
C25 N26 H263 107.9 no
H262 N26 H263 109.4 no
H261 N26 H263 109.5 no
C22 C27 H271 111.3 no
C22 C27 H272 109.1 no
H271 C27 H272 105.7 no
C22 C27 H273 112.3 no
H271 C27 H273 110.2 no
H272 C27 H273 108.0 no
O18 C28 H283 105.4 no
O18 C28 H282 107.9 no
H283 C28 H282 110.5 no
O18 C28 H281 110.2 no
H283 C28 H281 110.2 no
H282 C28 H281 112.3 no

loop_
_geom_bond_atom_site_label_1
_geom_bond_atom_site_label_2
_geom_bond_distance
_geom_bond_publ_flag
Cl1 C2 1.756(2) yes
C2 Cl30 1.935(3) yes
C2 Cl51 1.578(3) yes
C2 H21 0.956 no
C2 Cl31 1.692(2) yes
C2 Cl50 1.905(3) yes
C2 H22 0.956 no
F7 C8 1.351(2) yes
C8 C9 1.383(2) yes
C8 C17 1.386(3) yes
C9 C10 1.509(2) yes
C9 C13 1.394(2) yes
C10 O11 1.246(2) yes
C10 O12 1.2561(19) yes
C13 F14 1.347(3) yes
C13 C15 1.373(3) yes
C15 C16 1.375(5) yes
C15 H151 0.962 no
C16 C17 1.379(4) yes
C16 H161 0.973 no
C17 H171 0.977 no
O18 C19 1.335(2) yes
O18 C28 1.451(2) yes
C19 O20 1.208(2) yes
C19 C21 1.507(2) yes
C21 C22 1.558(2) yes
C21 C25 1.5531(19) yes
C21 H211 0.993 no
C22 C23 1.522(2) yes
C22 C27 1.523(2) yes
C22 H221 1.007 no
C23 C24 1.526(3) yes
C23 H232 1.012 no
C23 H231 0.984 no
C24 C25 1.535(2) yes
C24 H242 0.971 no
C24 H241 1.001 no
C25 N26 1.4903(18) yes
C25 H251 0.993 no
N26 H262 0.904 no
N26 H261 0.925 no
N26 H263 0.907 no
C27 H271 1.003 no
C27 H272 1.007 no
C27 H273 0.966 no
C28 H283 0.978 no
C28 H282 0.977 no
C28 H281 1.004 no

loop_
_geom_hbond_atom_site_label_D
_geom_hbond_atom_site_label_H
_geom_hbond_atom_site_label_A
_geom_hbond_site_symmetry_A
_geom_hbond_angle_DHA
_geom_hbond_distance_DH
_geom_hbond_distance_HA
_geom_hbond_distance_DA
_geom_hbond_publ_flag
C24 H242 O18 1_565 160.27(5) 0.971 2.458 3.387(3) yes
C28 H282 O20 4_547 128.64(7) 0.977 2.548 3.249(3) yes
N26 H262 O11 . 173.64(5) 0.904 1.869 2.769(3) yes
N26 H261 O12 1_565 162.94(5) 0.925 1.848 2.746(3) yes
N26 H263 O12 4_556 171.33(5) 0.907 1.872 2.772(3) yes
C2 H21 O11 . 151.14(16) 0.956 2.186 3.058(3) yes
C2 H22 O11 . 147.33(13) 0.956 2.209 3.058(3) yes
